data_7025655
loop_
_publ_author_name
'Ilango, Sougandi'
'Vidjayacoumar, Balamurugan'
'Gambarotta, Sandro'

_publ_section_title
;
 Samarium complexes of a sigma-/pi-pyrrolide/arene based macrocyclic
 ligand.
;
_journal_issue 29
_journal_name_full 'Dalton transactions (Cambridge, England : 2003)'
_journal_page_first 6853
_journal_page_last 6857
_journal_paper_doi 10.1039/c002514n
_journal_volume 39
_journal_year 2010
_chemical_formula_sum 'C32 H36 Cl N2 Sm'
_chemical_formula_weight 634.43
_chemical_name_systematic
;
?
;
_space_group_IT_number 15
_symmetry_cell_setting monoclinic
_symmetry_space_group_name_Hall '-C 2yc'
_symmetry_space_group_name_H-M 'C 1 2/c 1'
_atom_sites_solution_hydrogens geom
_atom_sites_solution_primary direct
_atom_sites_solution_secondary difmap
_audit_creation_method SHELXL-97
_cell_angle_alpha 90.00
_cell_angle_beta 109.89(13)
_cell_angle_gamma 90.00
_cell_formula_units_Z 4
_cell_length_a 19.09(3)
_cell_length_b 14.994(11)
_cell_length_c 10.206(11)
_cell_measurement_reflns_used 191
_cell_measurement_temperature 203(2)
_cell_measurement_theta_max 24.73
_cell_measurement_theta_min 2.27
_cell_volume 2747(6)
_computing_cell_refinement 'SMART, Bruker (2000)'
_computing_data_collection 'SMART, Bruker (2000)'
_computing_data_reduction 'XPREP, Bruker (2000)'
_computing_molecular_graphics 'SHELXTL, Bruker (2000)'
_computing_publication_material 'SHELXTL, Bruker (2000)'
_computing_structure_refinement 'SHELXL-97 (Sheldrick, 1997)'
_computing_structure_solution 'SHELXS-97 (Sheldrick, 1990)'
_diffrn_ambient_temperature 203(2)
_diffrn_measured_fraction_theta_full 0.978
_diffrn_measured_fraction_theta_max 0.978
_diffrn_measurement_device_type 'CCD area detector'
_diffrn_measurement_method 'phi and omega scans'
_diffrn_radiation_monochromator graphite
_diffrn_radiation_source 'fine-focus sealed tube'
_diffrn_radiation_type MoK\a
_diffrn_radiation_wavelength 0.71073
_diffrn_reflns_av_R_equivalents 0.0513
_diffrn_reflns_av_sigmaI/netI 0.0426
_diffrn_reflns_limit_h_max 22
_diffrn_reflns_limit_h_min -21
_diffrn_reflns_limit_k_max 17
_diffrn_reflns_limit_k_min -17
_diffrn_reflns_limit_l_max 11
_diffrn_reflns_limit_l_min -11
_diffrn_reflns_number 9947
_diffrn_reflns_theta_full 24.77
_diffrn_reflns_theta_max 24.77
_diffrn_reflns_theta_min 2.72
_diffrn_standards_decay_% <1
_exptl_absorpt_coefficient_mu 2.258
_exptl_absorpt_correction_T_max 0.8057
_exptl_absorpt_correction_T_min 0.6609
_exptl_absorpt_correction_type multi-scan
_exptl_absorpt_process_details 'SADABS, Bruker (2000)'
_exptl_crystal_colour reddish-orange
_exptl_crystal_density_diffrn 1.534
_exptl_crystal_density_meas ?
_exptl_crystal_density_method 'not measured'
_exptl_crystal_description plate
_exptl_crystal_F_000 1284
_exptl_crystal_size_max 0.20
_exptl_crystal_size_mid 0.15
_exptl_crystal_size_min 0.10
_refine_diff_density_max 1.152
_refine_diff_density_min -0.634
_refine_diff_density_rms 0.109
_refine_ls_extinction_method none
_refine_ls_goodness_of_fit_ref 1.053
_refine_ls_hydrogen_treatment constr
_refine_ls_matrix_type full
_refine_ls_number_parameters 164
_refine_ls_number_reflns 2307
_refine_ls_number_restraints 0
_refine_ls_restrained_S_all 1.053
_refine_ls_R_factor_all 0.0369
_refine_ls_R_factor_gt 0.0310
_refine_ls_shift/su_max 0.001
_refine_ls_shift/su_mean 0.001
_refine_ls_structure_factor_coef Fsqd
_refine_ls_weighting_details 'calc w=1/[\s^2^(Fo^2^)+(0.0469P)^2^]'
_refine_ls_weighting_scheme calc
_refine_ls_wR_factor_gt 0.0735
_refine_ls_wR_factor_ref 0.0762
_reflns_number_gt 2105
_reflns_number_total 2307
_reflns_threshold_expression >2sigma(I)
_cod_data_source_file c002514n.txt
_cod_data_source_block sg3303
_cod_depositor_comments
;
The following automatic conversions were performed:

'_symmetry_cell_setting' value 'Monoclinic' changed to 'monoclinic'
according to /home/saulius/struct/CIF-dictionaries/cif_core.dic
dictionary named 'cif_core.dic' version 2.4.2 from 2011-04-26.

Automatic conversion script
Id: cif_fix_values 1891 2012-01-12 08:04:46Z andrius 

The following automatic conversions were performed:

'_exptl_crystal_density_meas' value 'n/a' was changed to '?' - the
value is perceived as not measured.

Automatic conversion script
Id: cif_fix_values 3008 2015-01-20 13:52:24Z robertas 
;
_cod_original_sg_symbol_H-M C2/c
_cod_database_code 7025655

loop_
_symmetry_equiv_pos_as_xyz
'x, y, z'
'-x, y, -z+1/2'
'x+1/2, y+1/2, z'
'-x+1/2, y+1/2, -z+1/2'
'-x, -y, -z'
'x, -y, z-1/2'
'-x+1/2, -y+1/2, -z'
'x+1/2, -y+1/2, z-1/2'

loop_
_atom_site_label
_atom_site_type_symbol
_atom_site_fract_x
_atom_site_fract_y
_atom_site_fract_z
_atom_site_U_iso_or_equiv
_atom_site_adp_type
_atom_site_occupancy
_atom_site_symmetry_multiplicity
_atom_site_calc_flag
_atom_site_refinement_flags
Sm1 Sm 0.5000 0.788826(18) 0.7500 0.02316(12) Uani 1 2 d S
Cl1 Cl 0.5000 0.96345(11) 0.7500 0.0685(7) Uani 1 2 d S
N1 N 0.61009(18) 0.7093(2) 0.7521(3) 0.0261(7) Uani 1 1 d .
C1 C 0.6076(2) 0.7657(3) 0.5159(4) 0.0300(9) Uani 1 1 d .
C2 C 0.6181(3) 0.7229(3) 0.3871(5) 0.0403(11) Uani 1 1 d .
H2A H 0.5911 0.6669 0.3665 0.060 Uiso 1 1 calc R
H2B H 0.6706 0.7120 0.4054 0.060 Uiso 1 1 calc R
H2C H 0.5991 0.7628 0.3081 0.060 Uiso 1 1 calc R
C3 C 0.6482(2) 0.8559(3) 0.5420(5) 0.0409(11) Uani 1 1 d .
H3A H 0.6418 0.8845 0.6223 0.061 Uiso 1 1 calc R
H3B H 0.6277 0.8937 0.4608 0.061 Uiso 1 1 calc R
H3C H 0.7009 0.8464 0.5592 0.061 Uiso 1 1 calc R
C4 C 0.6393(2) 0.7060(3) 0.6442(4) 0.0277(9) Uani 1 1 d .
C5 C 0.6968(2) 0.6468(3) 0.6744(4) 0.0316(9) Uani 1 1 d .
H5A H 0.7254 0.6330 0.6182 0.038 Uiso 1 1 calc R
C6 C 0.7050(2) 0.6098(3) 0.8068(4) 0.0313(9) Uani 1 1 d .
H6A H 0.7399 0.5664 0.8545 0.038 Uiso 1 1 calc R
C7 C 0.6527(2) 0.6491(3) 0.8521(4) 0.0245(8) Uani 1 1 d .
C8 C 0.6344(2) 0.6276(3) 0.9828(4) 0.0277(9) Uani 1 1 d .
C9 C 0.7070(2) 0.6142(3) 1.1091(4) 0.0397(11) Uani 1 1 d .
H9A H 0.7366 0.6683 1.1246 0.060 Uiso 1 1 calc R
H9B H 0.7353 0.5652 1.0902 0.060 Uiso 1 1 calc R
H9C H 0.6945 0.6008 1.1915 0.060 Uiso 1 1 calc R
C10 C 0.5901(2) 0.5400(3) 0.9608(5) 0.0389(10) Uani 1 1 d .
H10A H 0.5444 0.5463 0.8820 0.058 Uiso 1 1 calc R
H10B H 0.5784 0.5262 1.0438 0.058 Uiso 1 1 calc R
H10C H 0.6197 0.4921 0.9425 0.058 Uiso 1 1 calc R
C11 C 0.5911(2) 0.7062(3) 1.0108(4) 0.0245(9) Uani 1 1 d .
C12 C 0.5175(2) 0.6991(3) 1.0050(4) 0.0263(9) Uani 1 1 d .
H12A H 0.4951 0.6393 1.0030 0.032 Uiso 1 1 calc R
C13 C 0.4753(2) 0.7773(3) 1.0125(4) 0.0278(9) Uani 1 1 d .
C14 C 0.5115(2) 0.8579(3) 1.0381(4) 0.0311(9) Uani 1 1 d .
H14A H 0.4840 0.9123 1.0463 0.037 Uiso 1 1 calc R
C15 C 0.5869(2) 0.8643(3) 1.0489(4) 0.0344(10) Uani 1 1 d .
H15A H 0.6110 0.9199 1.0676 0.041 Uiso 1 1 calc R
C16 C 0.6253(2) 0.7909(3) 1.0326(4) 0.0301(9) Uani 1 1 d .
H16A H 0.6749 0.7967 1.0360 0.036 Uiso 1 1 calc R

loop_
_atom_site_aniso_label
_atom_site_aniso_U_11
_atom_site_aniso_U_22
_atom_site_aniso_U_33
_atom_site_aniso_U_23
_atom_site_aniso_U_13
_atom_site_aniso_U_12
Sm1 0.02743(18) 0.02364(18) 0.01845(17) 0.000 0.00785(11) 0.000
Cl1 0.146(2) 0.0253(9) 0.0327(9) 0.000 0.0286(11) 0.000
N1 0.0263(17) 0.0297(18) 0.0216(17) 0.0012(13) 0.0075(13) 0.0028(14)
C1 0.033(2) 0.037(3) 0.024(2) 0.0028(17) 0.0144(17) 0.0039(18)
C2 0.038(3) 0.058(3) 0.027(2) 0.003(2) 0.0139(19) 0.010(2)
C3 0.034(2) 0.046(3) 0.041(3) 0.009(2) 0.011(2) -0.001(2)
C4 0.027(2) 0.033(2) 0.022(2) -0.0020(16) 0.0072(16) -0.0025(18)
C5 0.031(2) 0.039(2) 0.027(2) -0.0078(17) 0.0128(17) -0.0026(19)
C6 0.028(2) 0.033(2) 0.031(2) 0.0042(17) 0.0080(17) 0.0032(18)
C7 0.0208(19) 0.027(2) 0.0223(19) 0.0015(16) 0.0033(15) -0.0013(16)
C8 0.024(2) 0.032(2) 0.025(2) 0.0048(17) 0.0049(16) -0.0006(17)
C9 0.034(2) 0.053(3) 0.029(2) 0.010(2) 0.0065(19) 0.007(2)
C10 0.037(2) 0.030(2) 0.051(3) 0.008(2) 0.016(2) 0.0002(19)
C11 0.025(2) 0.035(2) 0.0114(17) 0.0038(15) 0.0034(14) -0.0021(17)
C12 0.033(2) 0.029(2) 0.0163(19) 0.0027(15) 0.0074(16) -0.0037(17)
C13 0.036(2) 0.035(2) 0.0149(18) 0.0001(16) 0.0111(16) 0.0031(18)
C14 0.041(2) 0.034(2) 0.0192(19) -0.0061(17) 0.0111(17) 0.000(2)
C15 0.043(3) 0.036(2) 0.024(2) -0.0088(18) 0.0119(18) -0.011(2)
C16 0.032(2) 0.040(2) 0.0161(19) -0.0060(17) 0.0060(16) -0.0099(19)

loop_
_atom_type_symbol
_atom_type_description
_atom_type_scat_dispersion_real
_atom_type_scat_dispersion_imag
_atom_type_scat_source
C C 0.0033 0.0016 'International Tables Vol C Tables 4.2.6.8 and 6.1.1.4'
H H 0.0000 0.0000 'International Tables Vol C Tables 4.2.6.8 and 6.1.1.4'
N N 0.0061 0.0033 'International Tables Vol C Tables 4.2.6.8 and 6.1.1.4'
Cl Cl 0.1484 0.1585 'International Tables Vol C Tables 4.2.6.8 and 6.1.1.4'
Sm Sm -0.1638 3.4418 'International Tables Vol C Tables 4.2.6.8 and 6.1.1.4'

loop_
_geom_angle_atom_site_label_1
_geom_angle_atom_site_label_2
_geom_angle_atom_site_label_3
_geom_angle
_geom_angle_site_symmetry_1
_geom_angle_site_symmetry_3
N1 Sm1 N1 120.70(18) . 2_656
N1 Sm1 Cl1 119.65(9) . .
N1 Sm1 Cl1 119.65(9) 2_656 .
N1 Sm1 C12 66.75(16) . 2_656
N1 Sm1 C12 85.83(15) 2_656 2_656
Cl1 Sm1 C12 118.20(9) . 2_656
N1 Sm1 C12 85.83(15) . .
N1 Sm1 C12 66.75(16) 2_656 .
Cl1 Sm1 C12 118.20(9) . .
C12 Sm1 C12 123.60(17) 2_656 .
N1 Sm1 C13 63.90(15) . 2_656
N1 Sm1 C13 112.36(15) 2_656 2_656
Cl1 Sm1 C13 93.45(8) . 2_656
C12 Sm1 C13 29.11(12) 2_656 2_656
C12 Sm1 C13 144.77(12) . 2_656
N1 Sm1 C13 112.36(15) . .
N1 Sm1 C13 63.90(15) 2_656 .
Cl1 Sm1 C13 93.45(8) . .
C12 Sm1 C13 144.77(12) 2_656 .
C12 Sm1 C13 29.11(12) . .
C13 Sm1 C13 173.10(16) 2_656 .
N1 Sm1 C11 92.61(16) . 2_656
N1 Sm1 C11 62.20(14) 2_656 2_656
Cl1 Sm1 C11 115.17(9) . 2_656
C12 Sm1 C11 27.90(13) 2_656 2_656
C12 Sm1 C11 118.80(14) . 2_656
C13 Sm1 C11 50.26(14) 2_656 2_656
C13 Sm1 C11 126.02(14) . 2_656
N1 Sm1 C11 62.21(14) . .
N1 Sm1 C11 92.61(16) 2_656 .
Cl1 Sm1 C11 115.17(9) . .
C12 Sm1 C11 118.80(14) 2_656 .
C12 Sm1 C11 27.90(13) . .
C13 Sm1 C11 126.03(14) 2_656 .
C13 Sm1 C11 50.26(14) . .
C11 Sm1 C11 129.66(17) 2_656 .
N1 Sm1 C14 87.32(15) . 2_656
N1 Sm1 C14 112.46(16) 2_656 2_656
Cl1 Sm1 C14 70.19(9) . 2_656
C12 Sm1 C14 48.11(13) 2_656 2_656
C12 Sm1 C14 171.16(12) . 2_656
C13 Sm1 C14 26.55(11) 2_656 2_656
C13 Sm1 C14 159.28(12) . 2_656
C11 Sm1 C14 55.93(14) 2_656 2_656
C11 Sm1 C14 148.05(13) . 2_656
N1 Sm1 C14 112.46(16) . .
N1 Sm1 C14 87.32(15) 2_656 .
Cl1 Sm1 C14 70.18(9) . .
C12 Sm1 C14 171.16(12) 2_656 .
C12 Sm1 C14 48.11(13) . .
C13 Sm1 C14 159.28(12) 2_656 .
C13 Sm1 C14 26.55(11) . .
C11 Sm1 C14 148.05(13) 2_656 .
C11 Sm1 C14 55.93(14) . .
C14 Sm1 C14 140.37(17) 2_656 .
N1 Sm1 C16 114.41(15) . 2_656
N1 Sm1 C16 66.21(15) 2_656 2_656
Cl1 Sm1 C16 89.43(8) . 2_656
C12 Sm1 C16 48.03(13) 2_656 2_656
C12 Sm1 C16 132.70(14) . 2_656
C13 Sm1 C16 56.36(16) 2_656 2_656
C13 Sm1 C16 123.73(16) . 2_656
C11 Sm1 C16 27.18(11) 2_656 2_656
C11 Sm1 C16 153.90(12) . 2_656
C14 Sm1 C16 46.46(14) 2_656 2_656
C14 Sm1 C16 133.01(14) . 2_656
C4 N1 C7 105.3(3) . .
C4 N1 Sm1 126.3(3) . .
C7 N1 Sm1 128.0(3) . .
C13 C1 C4 108.3(3) 2_656 .
C13 C1 C2 108.3(4) 2_656 .
C4 C1 C2 111.1(4) . .
C13 C1 C3 111.4(4) 2_656 .
C4 C1 C3 109.7(4) . .
C2 C1 C3 108.1(4) . .
C5 C4 N1 110.6(4) . .
C5 C4 C1 128.9(4) . .
N1 C4 C1 120.4(4) . .
C4 C5 C6 106.9(4) . .
C7 C6 C5 107.2(4) . .
C6 C7 N1 110.0(4) . .
C6 C7 C8 128.0(4) . .
N1 C7 C8 121.7(3) . .
C11 C8 C7 107.6(3) . .
C11 C8 C10 112.5(3) . .
C7 C8 C10 109.3(3) . .
C11 C8 C9 109.5(3) . .
C7 C8 C9 110.4(3) . .
C10 C8 C9 107.6(3) . .
C12 C11 C16 118.8(4) . .
C12 C11 C8 122.7(4) . .
C16 C11 C8 118.4(4) . .
C12 C11 Sm1 73.3(2) . .
C16 C11 Sm1 82.1(2) . .
C8 C11 Sm1 110.6(2) . .
C11 C12 C13 120.8(4) . .
C11 C12 Sm1 78.8(2) . .
C13 C12 Sm1 76.7(2) . .
C14 C13 C12 118.1(4) . .
C14 C13 C1 124.2(4) . 2_656
C12 C13 C1 117.6(4) . 2_656
C14 C13 Sm1 83.8(2) . .
C12 C13 Sm1 74.2(2) . .
C1 C13 Sm1 108.6(3) 2_656 .
C13 C14 C15 120.7(4) . .
C13 C14 Sm1 69.6(2) . .
C15 C14 Sm1 80.6(3) . .
C16 C15 C14 120.8(4) . .
C15 C16 C11 120.5(4) . .
C15 C16 Sm1 81.0(3) . .
C11 C16 Sm1 70.8(2) . .

loop_
_geom_bond_atom_site_label_1
_geom_bond_atom_site_label_2
_geom_bond_distance
_geom_bond_site_symmetry_2
Sm1 N1 2.410(5) .
Sm1 N1 2.410(5) 2_656
Sm1 Cl1 2.618(3) .
Sm1 C12 2.847(5) 2_656
Sm1 C12 2.847(5) .
Sm1 C13 2.879(5) 2_656
Sm1 C13 2.879(5) .
Sm1 C11 2.915(5) 2_656
Sm1 C11 2.915(5) .
Sm1 C14 3.054(5) 2_656
Sm1 C14 3.054(5) .
Sm1 C16 3.057(7) 2_656
N1 C4 1.394(5) .
N1 C7 1.398(5) .
C1 C13 1.519(7) 2_656
C1 C4 1.530(6) .
C1 C2 1.536(6) .
C1 C3 1.536(6) .
C4 C5 1.363(6) .
C5 C6 1.419(6) .
C6 C7 1.368(6) .
C7 C8 1.524(6) .
C8 C11 1.521(6) .
C8 C10 1.537(6) .
C8 C9 1.551(6) .
C11 C12 1.390(6) .
C11 C16 1.410(5) .
C12 C13 1.439(6) .
C13 C14 1.373(6) .
C13 C1 1.519(7) 2_656
C14 C15 1.408(7) .
C15 C16 1.364(6) .

loop_
_geom_torsion_atom_site_label_1
_geom_torsion_atom_site_label_2
_geom_torsion_atom_site_label_3
_geom_torsion_atom_site_label_4
_geom_torsion
_geom_torsion_site_symmetry_1
_geom_torsion_site_symmetry_4
N1 Sm1 N1 C4 111.6(3) 2_656 .
Cl1 Sm1 N1 C4 -68.4(3) . .
C12 Sm1 N1 C4 42.0(3) 2_656 .
C12 Sm1 N1 C4 171.4(3) . .
C13 Sm1 N1 C4 10.0(3) 2_656 .
C13 Sm1 N1 C4 -176.4(3) . .
C11 Sm1 N1 C4 52.7(3) 2_656 .
C11 Sm1 N1 C4 -173.0(3) . .
C14 Sm1 N1 C4 -3.0(3) 2_656 .
C14 Sm1 N1 C4 -147.6(3) . .
C16 Sm1 N1 C4 35.9(3) 2_656 .
N1 Sm1 N1 C7 -60.1(3) 2_656 .
Cl1 Sm1 N1 C7 119.9(3) . .
C12 Sm1 N1 C7 -129.8(3) 2_656 .
C12 Sm1 N1 C7 -0.3(3) . .
C13 Sm1 N1 C7 -161.7(3) 2_656 .
C13 Sm1 N1 C7 11.9(3) . .
C11 Sm1 N1 C7 -119.0(3) 2_656 .
C11 Sm1 N1 C7 15.3(3) . .
C14 Sm1 N1 C7 -174.7(3) 2_656 .
C14 Sm1 N1 C7 40.7(3) . .
C16 Sm1 N1 C7 -135.9(3) 2_656 .
C7 N1 C4 C5 0.3(4) . .
Sm1 N1 C4 C5 -172.9(3) . .
C7 N1 C4 C1 -178.5(3) . .
Sm1 N1 C4 C1 8.3(5) . .
C13 C1 C4 C5 148.0(4) 2_656 .
C2 C1 C4 C5 29.2(6) . .
C3 C1 C4 C5 -90.2(5) . .
C13 C1 C4 N1 -33.4(5) 2_656 .
C2 C1 C4 N1 -152.3(4) . .
C3 C1 C4 N1 88.3(5) . .
N1 C4 C5 C6 0.2(5) . .
C1 C4 C5 C6 178.9(4) . .
C4 C5 C6 C7 -0.7(5) . .
C5 C6 C7 N1 0.9(5) . .
C5 C6 C7 C8 174.9(4) . .
C4 N1 C7 C6 -0.8(4) . .
Sm1 N1 C7 C6 172.3(3) . .
C4 N1 C7 C8 -175.2(3) . .
Sm1 N1 C7 C8 -2.1(5) . .
C6 C7 C8 C11 162.6(4) . .
N1 C7 C8 C11 -24.0(5) . .
C6 C7 C8 C10 -75.0(5) . .
N1 C7 C8 C10 98.4(4) . .
C6 C7 C8 C9 43.2(6) . .
N1 C7 C8 C9 -143.4(4) . .
C7 C8 C11 C12 115.5(4) . .
C10 C8 C11 C12 -4.9(5) . .
C9 C8 C11 C12 -124.5(4) . .
C7 C8 C11 C16 -59.5(4) . .
C10 C8 C11 C16 -179.9(3) . .
C9 C8 C11 C16 60.6(5) . .
C7 C8 C11 Sm1 32.6(3) . .
C10 C8 C11 Sm1 -87.9(3) . .
C9 C8 C11 Sm1 152.6(3) . .
N1 Sm1 C11 C12 -145.1(3) . .
N1 Sm1 C11 C12 -21.4(2) 2_656 .
Cl1 Sm1 C11 C12 103.2(2) . .
C12 Sm1 C11 C12 -108.1(3) 2_656 .
C13 Sm1 C11 C12 -141.7(2) 2_656 .
C13 Sm1 C11 C12 30.9(2) . .
C11 Sm1 C11 C12 -76.8(2) 2_656 .
C14 Sm1 C11 C12 -164.2(2) 2_656 .
C14 Sm1 C11 C12 63.5(2) . .
C16 Sm1 C11 C12 -55.9(4) 2_656 .
N1 Sm1 C11 C16 91.6(3) . .
N1 Sm1 C11 C16 -144.8(2) 2_656 .
Cl1 Sm1 C11 C16 -20.1(3) . .
C12 Sm1 C11 C16 128.6(3) 2_656 .
C12 Sm1 C11 C16 -123.3(4) . .
C13 Sm1 C11 C16 95.0(3) 2_656 .
C13 Sm1 C11 C16 -92.4(3) . .
C11 Sm1 C11 C16 159.9(3) 2_656 .
C14 Sm1 C11 C16 72.5(3) 2_656 .
C14 Sm1 C11 C16 -59.8(3) . .
C16 Sm1 C11 C16 -179.19(11) 2_656 .
N1 Sm1 C11 C8 -25.8(2) . .
N1 Sm1 C11 C8 97.8(3) 2_656 .
Cl1 Sm1 C11 C8 -137.5(2) . .
C12 Sm1 C11 C8 11.2(3) 2_656 .
C12 Sm1 C11 C8 119.3(4) . .
C13 Sm1 C11 C8 -22.4(3) 2_656 .
C13 Sm1 C11 C8 150.2(3) . .
C11 Sm1 C11 C8 42.5(2) 2_656 .
C14 Sm1 C11 C8 -44.9(4) 2_656 .
C14 Sm1 C11 C8 -177.2(3) . .
C16 Sm1 C11 C8 63.4(4) 2_656 .
C16 C11 C12 C13 3.9(5) . .
C8 C11 C12 C13 -171.1(3) . .
Sm1 C11 C12 C13 -66.9(3) . .
C16 C11 C12 Sm1 70.8(3) . .
C8 C11 C12 Sm1 -104.1(3) . .
N1 Sm1 C12 C11 30.5(2) . .
N1 Sm1 C12 C11 156.6(3) 2_656 .
Cl1 Sm1 C12 C11 -91.1(2) . .
C12 Sm1 C12 C11 88.9(2) 2_656 .
C13 Sm1 C12 C11 60.3(3) 2_656 .
C13 Sm1 C12 C11 -125.7(4) . .
C11 Sm1 C12 C11 121.2(3) 2_656 .
C14 Sm1 C12 C11 69.9(8) 2_656 .
C14 Sm1 C12 C11 -94.9(3) . .
C16 Sm1 C12 C11 150.3(2) 2_656 .
N1 Sm1 C12 C13 156.2(2) . .
N1 Sm1 C12 C13 -77.7(3) 2_656 .
Cl1 Sm1 C12 C13 34.6(3) . .
C12 Sm1 C12 C13 -145.4(3) 2_656 .
C13 Sm1 C12 C13 -174.00(15) 2_656 .
C11 Sm1 C12 C13 -113.1(3) 2_656 .
C11 Sm1 C12 C13 125.7(4) . .
C14 Sm1 C12 C13 -164.4(6) 2_656 .
C14 Sm1 C12 C13 30.8(2) . .
C16 Sm1 C12 C13 -84.0(3) 2_656 .
C11 C12 C13 C14 -5.8(5) . .
Sm1 C12 C13 C14 -73.9(3) . .
C11 C12 C13 C1 171.1(3) . 2_656
Sm1 C12 C13 C1 103.1(3) . 2_656
C11 C12 C13 Sm1 68.0(3) . .
N1 Sm1 C13 C14 95.8(3) . .
N1 Sm1 C13 C14 -149.8(3) 2_656 .
Cl1 Sm1 C13 C14 -28.3(2) . .
C12 Sm1 C13 C14 176.7(2) 2_656 .
C12 Sm1 C13 C14 121.6(4) . .
C13 Sm1 C13 C14 151.7(2) 2_656 .
C11 Sm1 C13 C14 -153.1(2) 2_656 .
C11 Sm1 C13 C14 92.0(3) . .
C14 Sm1 C13 C14 -65.1(5) 2_656 .
C16 Sm1 C13 C14 -119.9(3) 2_656 .
N1 Sm1 C13 C12 -25.8(3) . .
N1 Sm1 C13 C12 88.6(3) 2_656 .
Cl1 Sm1 C13 C12 -149.9(2) . .
C12 Sm1 C13 C12 55.2(4) 2_656 .
C13 Sm1 C13 C12 30.1(2) 2_656 .
C11 Sm1 C13 C12 85.3(3) 2_656 .
C11 Sm1 C13 C12 -29.6(2) . .
C14 Sm1 C13 C12 173.3(3) 2_656 .
C14 Sm1 C13 C12 -121.6(4) . .
C16 Sm1 C13 C12 118.5(2) 2_656 .
N1 Sm1 C13 C1 -140.1(3) . 2_656
N1 Sm1 C13 C1 -25.7(2) 2_656 2_656
Cl1 Sm1 C13 C1 95.8(3) . 2_656
C12 Sm1 C13 C1 -59.2(4) 2_656 2_656
C12 Sm1 C13 C1 -114.4(4) . 2_656
C13 Sm1 C13 C1 -84.2(3) 2_656 2_656
C11 Sm1 C13 C1 -29.0(3) 2_656 2_656
C11 Sm1 C13 C1 -144.0(3) . 2_656
C14 Sm1 C13 C1 58.9(5) 2_656 2_656
C14 Sm1 C13 C1 124.1(4) . 2_656
C16 Sm1 C13 C1 4.1(3) 2_656 2_656
C12 C13 C14 C15 3.5(6) . .
C1 C13 C14 C15 -173.2(4) 2_656 .
Sm1 C13 C14 C15 -64.9(4) . .
C12 C13 C14 Sm1 68.4(3) . .
C1 C13 C14 Sm1 -108.3(4) 2_656 .
N1 Sm1 C14 C13 -95.4(3) . .
N1 Sm1 C14 C13 26.9(3) 2_656 .
Cl1 Sm1 C14 C13 149.8(3) . .
C12 Sm1 C14 C13 -12.4(8) 2_656 .
C12 Sm1 C14 C13 -33.8(3) . .
C13 Sm1 C14 C13 -170.7(2) 2_656 .
C11 Sm1 C14 C13 43.7(4) 2_656 .
C11 Sm1 C14 C13 -68.1(3) . .
C14 Sm1 C14 C13 149.8(3) 2_656 .
C16 Sm1 C14 C13 80.3(3) 2_656 .
N1 Sm1 C14 C15 32.5(3) . .
N1 Sm1 C14 C15 154.8(3) 2_656 .
Cl1 Sm1 C14 C15 -82.3(3) . .
C12 Sm1 C14 C15 115.5(7) 2_656 .
C12 Sm1 C14 C15 94.0(3) . .
C13 Sm1 C14 C15 -42.9(5) 2_656 .
C13 Sm1 C14 C15 127.9(4) . .
C11 Sm1 C14 C15 171.6(2) 2_656 .
C11 Sm1 C14 C15 59.8(3) . .
C14 Sm1 C14 C15 -82.3(3) 2_656 .
C16 Sm1 C14 C15 -151.8(3) 2_656 .
C13 C14 C15 C16 0.8(6) . .
Sm1 C14 C15 C16 -58.6(4) . .
C14 C15 C16 C11 -2.9(6) . .
C14 C15 C16 Sm1 58.4(4) . .
C12 C11 C16 C15 0.5(6) . .
C8 C11 C16 C15 175.7(3) . .
Sm1 C11 C16 C15 66.5(4) . .
C12 C11 C16 Sm1 -66.0(3) . .
C8 C11 C16 Sm1 109.2(3) . .
N1 Sm1 C16 C15 158.0(3) . .
N1 Sm1 C16 C15 -87.6(3) 2_656 .
Cl1 Sm1 C16 C15 35.0(3) . .
C12 Sm1 C16 C15 164.3(2) 2_656 .
C12 Sm1 C16 C15 -95.1(3) . .
C13 Sm1 C16 C15 128.8(3) 2_656 .
C13 Sm1 C16 C15 -59.5(3) . .
C11 Sm1 C16 C15 -163.8(3) 2_656 .
C11 Sm1 C16 C15 -126.9(4) . .
C14 Sm1 C16 C15 96.8(3) 2_656 .
C14 Sm1 C16 C15 -27.7(2) . .
C16 Sm1 C16 C15 34.9(3) 2_656 .
N1 Sm1 C16 C11 -75.1(3) . .
N1 Sm1 C16 C11 39.3(3) 2_656 .
Cl1 Sm1 C16 C11 161.9(2) . .
C12 Sm1 C16 C11 -68.8(3) 2_656 .
C12 Sm1 C16 C11 31.7(2) . .
C13 Sm1 C16 C11 -104.4(3) 2_656 .
C13 Sm1 C16 C11 67.3(2) . .
C11 Sm1 C16 C11 -37.0(5) 2_656 .
C14 Sm1 C16 C11 -136.3(2) 2_656 .
C14 Sm1 C16 C11 99.1(3) . .
C16 Sm1 C16 C11 161.8(2) 2_656 .
